data_7013956
loop_
_publ_author_name
'Avent, Anthony G.'
'Caro, Catherine F.'
'Hitchcock, Peter B.'
'Lappert, Michael F.'
'Li, Zhengning'
'Wei, Xue-Hong'

_publ_section_title
;
 Synthetic and structural experiments on yttrium, cerium and magnesium
 trimethylsilylmethyls and their reaction products with nitriles; with
 a note on two cerium beta-diketiminates.
;
_journal_issue 10
_journal_name_full 'Dalton transactions (Cambridge, England : 2003)'
_journal_page_first 1567
_journal_page_last 1577
_journal_paper_doi 10.1039/b316695n
_journal_year 2004
_chemical_compound_source 'synthesis as described'
_chemical_formula_moiety 'C21 H57 Ce1 Si6'
_chemical_formula_sum 'C21 H57 Ce Si6'
_chemical_formula_weight 618.33
_chemical_name_common '[Ce{CH(SiMe3)2}3]'
_chemical_name_systematic
;
?
;
_space_group_IT_number 159
_symmetry_cell_setting hexagonal
_symmetry_Int_Tables_number 159
_symmetry_space_group_name_Hall 'P 3 -2c'
_symmetry_space_group_name_H-M 'P 3 1 c'
_atom_sites_solution_hydrogens geom
_atom_sites_solution_primary direct
_atom_sites_solution_secondary difmap
_audit_conform_dict_location ftp://ftp.iucr.org/cifdics/cif_core.dic
_audit_conform_dict_name cif_core.dic
_audit_conform_dict_version 2.1
_audit_creation_date 2001-08-06T16:54:53-00:00
_audit_creation_method 'WinGX routine CIF_UPDATE'
_cell_angle_alpha 90
_cell_angle_beta 90
_cell_angle_gamma 120
_cell_formula_units_Z 2
_cell_length_a 16.3636(8)
_cell_length_b 16.3636(8)
_cell_length_c 8.5950(4)
_cell_measurement_reflns_used 5203
_cell_measurement_temperature 173(2)
_cell_measurement_theta_max 25.028
_cell_measurement_theta_min 3.705
_cell_measurement_wavelength 0.71073
_cell_volume 1993.12(17)
_computing_cell_refinement 'HKL Scalepack (Otwinowski & Minor 1997)'
_computing_data_reduction 'HKL Denzo and Scalepack (Otwinowski & Minor 1997)'
_computing_molecular_graphics 'Ortep-3 for Windows (Farrugia, 1997)'
_computing_publication_material 'WinGX publication routines (Farrugia, 1999)'
_computing_structure_refinement 'SHELXL-97 (Sheldrick, 1997)'
_computing_structure_solution 'SHELXS-97 (Sheldrick, 1997)'
_diffrn_ambient_temperature 173(2)
_diffrn_measured_fraction_theta_full 0.996
_diffrn_measured_fraction_theta_max 0.996
_diffrn_measurement_device KappaCCD
_diffrn_measurement_method CCD
_diffrn_radiation_monochromator graphite
_diffrn_radiation_probe x-ray
_diffrn_radiation_type MoK\a
_diffrn_radiation_wavelength 0.7107
_diffrn_reflns_av_R_equivalents 0.0607
_diffrn_reflns_av_unetI/netI 0.0489
_diffrn_reflns_limit_h_max 17
_diffrn_reflns_limit_h_min -19
_diffrn_reflns_limit_k_max 19
_diffrn_reflns_limit_k_min -13
_diffrn_reflns_limit_l_max 10
_diffrn_reflns_limit_l_min -7
_diffrn_reflns_number 9233
_diffrn_reflns_theta_full 25.01
_diffrn_reflns_theta_max 25.01
_diffrn_reflns_theta_min 3.73
_exptl_absorpt_coefficient_mu 1.328
_exptl_absorpt_correction_T_max 0.852
_exptl_absorpt_correction_T_min 0.789
_exptl_absorpt_correction_type multi-scan
_exptl_absorpt_process_details
;
[c.f. r.h. blessing, acta cryst. (1995), a51, 33-38]
;
_exptl_crystal_colour yellow
_exptl_crystal_density_diffrn 1.03
_exptl_crystal_density_method 'not measured'
_exptl_crystal_description needle
_exptl_crystal_F_000 650
_exptl_crystal_size_max 0.2
_exptl_crystal_size_mid 0.15
_exptl_crystal_size_min 0.1
_refine_diff_density_max 2.027
_refine_diff_density_min -0.485
_refine_diff_density_rms 0.117
_refine_ls_abs_structure_details 'Flack H D (1983), Acta Cryst. A39, 876-881'
_refine_ls_abs_structure_Flack -0.03(3)
_refine_ls_extinction_method none
_refine_ls_goodness_of_fit_ref 1.052
_refine_ls_hydrogen_treatment mixed
_refine_ls_matrix_type full
_refine_ls_number_parameters 95
_refine_ls_number_reflns 2213
_refine_ls_number_restraints 1
_refine_ls_restrained_S_all 1.052
_refine_ls_R_factor_all 0.0509
_refine_ls_R_factor_gt 0.0439
_refine_ls_shift/su_max 0
_refine_ls_shift/su_mean 0
_refine_ls_structure_factor_coef Fsqd
_refine_ls_weighting_details 'calc w=1/[\s^2^(Fo^2^)+(0.0781P)^2^+0.6696P] where P=(Fo^2^+2Fc^2^)/3'
_refine_ls_weighting_scheme calc
_refine_ls_wR_factor_gt 0.1142
_refine_ls_wR_factor_ref 0.1185
_reflns_number_gt 2004
_reflns_number_total 2213
_reflns_threshold_expression >2sigma(I)
_cod_data_source_file b316695n.txt
_cod_data_source_block (2)-aug601
_cod_original_sg_symbol_H-M P31c
_cod_database_code 7013956

loop_
_symmetry_equiv_pos_as_xyz
'x, y, z'
'-y, x-y, z'
'y, x, z+1/2'
'-x+y, -x, z'
'-x, -x+y, z+1/2'
'x-y, -y, z+1/2'

loop_
_atom_site_label
_atom_site_type_symbol
_atom_site_fract_x
_atom_site_fract_y
_atom_site_fract_z
_atom_site_U_iso_or_equiv
_atom_site_adp_type
_atom_site_occupancy
_atom_site_symmetry_multiplicity
_atom_site_calc_flag
_atom_site_refinement_flags
_atom_site_disorder_assembly
_atom_site_disorder_group
Ce Ce 0.3333 0.6667 0.42089(12) 0.0314(2) Uani 1 3 d S . .
Si1 Si 0.55660(14) 0.84012(14) 0.3435(2) 0.0398(5) Uani 1 1 d . . .
Si2 Si 0.55619(15) 0.72266(15) 0.6434(2) 0.0414(5) Uani 1 1 d . . .
C1 C 0.4971(5) 0.7677(6) 0.5140(8) 0.0375(16) Uani 1 1 d . . .
H1 H 0.480(5) 0.793(5) 0.569(8) 0.021(18) Uiso 1 1 d . . .
C2 C 0.4619(6) 0.8233(6) 0.1938(9) 0.0500(19) Uani 1 1 d . . .
H2A H 0.4142 0.8337 0.2443 0.075 Uiso 1 1 calc R . .
H2B H 0.4319 0.7589 0.1521 0.075 Uiso 1 1 calc R . .
H2C H 0.4914 0.8686 0.1087 0.075 Uiso 1 1 calc R . .
C3 C 0.6267(7) 0.9712(6) 0.3785(12) 0.063(3) Uani 1 1 d . . .
H3A H 0.6791 0.9855 0.4494 0.094 Uiso 1 1 calc R . .
H3B H 0.5858 0.9924 0.4249 0.094 Uiso 1 1 calc R . .
H3C H 0.6517 1.0039 0.2794 0.094 Uiso 1 1 calc R . .
C4 C 0.6355(7) 0.8045(7) 0.2392(10) 0.065(3) Uani 1 1 d . . .
H4A H 0.5973 0.7403 0.1982 0.097 Uiso 1 1 calc R . .
H4B H 0.6824 0.8063 0.3122 0.097 Uiso 1 1 calc R . .
H4C H 0.6677 0.8483 0.1532 0.097 Uiso 1 1 calc R . .
C5 C 0.4857(8) 0.6791(7) 0.8289(10) 0.065(3) Uani 1 1 d . . .
H5A H 0.429 0.6179 0.8099 0.097 Uiso 1 1 calc R . .
H5B H 0.4672 0.7246 0.8637 0.097 Uiso 1 1 calc R . .
H5C H 0.5241 0.6721 0.9094 0.097 Uiso 1 1 calc R . .
C6 C 0.5615(7) 0.6211(7) 0.5519(11) 0.057(2) Uani 1 1 d . . .
H6A H 0.5887 0.6391 0.4474 0.085 Uiso 1 1 calc R . .
H6B H 0.4977 0.5665 0.5448 0.085 Uiso 1 1 calc R . .
H6C H 0.6009 0.6049 0.6159 0.085 Uiso 1 1 calc R . .
C7 C 0.6820(7) 0.8119(7) 0.7006(15) 0.080(4) Uani 1 1 d . . .
H7A H 0.6815 0.8581 0.7726 0.12 Uiso 1 1 calc R . .
H7B H 0.7181 0.8445 0.6073 0.12 Uiso 1 1 calc R . .
H7C H 0.7113 0.7793 0.7513 0.12 Uiso 1 1 calc R . .

loop_
_atom_site_aniso_label
_atom_site_aniso_U_11
_atom_site_aniso_U_22
_atom_site_aniso_U_33
_atom_site_aniso_U_23
_atom_site_aniso_U_13
_atom_site_aniso_U_12
Ce 0.0322(2) 0.0322(2) 0.0296(3) 0 0 0.01612(11)
Si1 0.0346(11) 0.0401(11) 0.0372(11) -0.0005(8) 0.0060(8) 0.0130(9)
Si2 0.0417(12) 0.0485(13) 0.0418(12) -0.0082(9) -0.0092(8) 0.0283(10)
C1 0.045(4) 0.049(4) 0.027(4) -0.007(3) -0.001(3) 0.030(4)
C2 0.055(5) 0.052(5) 0.040(4) 0.007(3) 0.005(3) 0.025(4)
C3 0.048(5) 0.048(5) 0.068(6) -0.006(4) 0.009(4) 0.006(4)
C4 0.060(6) 0.077(7) 0.056(6) -0.004(5) 0.016(4) 0.033(5)
C5 0.086(7) 0.089(7) 0.043(5) 0.012(4) 0.000(4) 0.061(6)
C6 0.061(6) 0.056(5) 0.065(5) -0.013(4) -0.015(4) 0.038(5)
C7 0.062(6) 0.062(6) 0.120(9) -0.035(6) -0.049(6) 0.035(5)

loop_
_atom_type_symbol
_atom_type_description
_atom_type_scat_dispersion_real
_atom_type_scat_dispersion_imag
_atom_type_scat_source
C C 0.0033 0.0016 'International Tables Vol C Tables 4.2.6.8 and 6.1.1.4'
H H 0 0 'International Tables Vol C Tables 4.2.6.8 and 6.1.1.4'
Ce Ce -0.2486 2.6331 'International Tables Vol C Tables 4.2.6.8 and 6.1.1.4'
Si Si 0.0817 0.0704 'International Tables Vol C Tables 4.2.6.8 and 6.1.1.4'

loop_
_geom_angle_atom_site_label_1
_geom_angle_atom_site_label_2
_geom_angle_atom_site_label_3
_geom_angle
_geom_angle_site_symmetry_1
_geom_angle_site_symmetry_3
_geom_angle_publ_flag
C1 Ce C1 110.08(16) 2_665 . ?
C1 Ce C1 110.08(16) 2_665 4_565 ?
C1 Ce C1 110.08(16) . 4_565 ?
C1 Si1 C3 115.7(4) . . ?
C1 Si1 C4 113.9(4) . . ?
C3 Si1 C4 107.9(4) . . ?
C1 Si1 C2 108.2(4) . . ?
C3 Si1 C2 105.0(5) . . ?
C4 Si1 C2 105.3(4) . . ?
C1 Si2 C6 111.4(4) . . ?
C1 Si2 C5 108.4(4) . . ?
C6 Si2 C5 108.0(4) . . ?
C1 Si2 C7 115.5(5) . . ?
C6 Si2 C7 106.1(5) . . ?
C5 Si2 C7 107.2(5) . . ?
Si1 C1 Si2 121.6(4) . . ?
Si1 C1 Ce 102.8(3) . . ?
Si2 C1 Ce 122.3(4) . . ?

loop_
_geom_bond_atom_site_label_1
_geom_bond_atom_site_label_2
_geom_bond_distance
_geom_bond_site_symmetry_2
_geom_bond_publ_flag
Ce C1 2.475(7) 2_665 ?
Ce C1 2.475(7) . ?
Ce C1 2.475(7) 4_565 ?
Si1 C1 1.829(8) . ?
Si1 C3 1.883(9) . ?
Si1 C4 1.888(9) . ?
Si1 C2 1.925(8) . ?
Si2 C1 1.852(7) . ?
Si2 C6 1.879(9) . ?
Si2 C5 1.886(10) . ?
Si2 C7 1.899(9) . ?
